data_4129085
loop_
_publ_author_name
'Xu, Youzhi'
'Gs\"anger, Sebastian'
'Minameyer, Martin B.'
'Imaz, Inhar'
'Maspoch, Daniel'
'Shyshov, Oleksandr'
'Schwer, Fabian'
'Ribas, Xavi'
'Drewello, Thomas'
'Meyer, Bernd'
'von Delius, Max'

_publ_section_title
;
 Highly Strained, Radially \p-Conjugated Porphyrinylene Nanohoops.
;
_journal_issue 46
_journal_name_full 'Journal of the American Chemical Society'
_journal_page_first 18500
_journal_page_last 18507
_journal_paper_doi 10.1021/jacs.9b08584
_journal_volume 141
_journal_year 2019
_chemical_formula_moiety 'C132 H124 N8 Ni2'
_chemical_formula_sum 'C132 H124 N8 Ni2'
_chemical_formula_weight 1939.77
_space_group_crystal_system triclinic
_space_group_IT_number 2
_space_group_name_Hall '-P 1'
_space_group_name_H-M_alt 'P -1'
_atom_sites_solution_hydrogens geom
_audit_creation_method SHELXL-2018/1
_cell_angle_alpha 115.78(8)
_cell_angle_beta 93.59(8)
_cell_angle_gamma 114.36(8)
_cell_formula_units_Z 1
_cell_length_a 15.450(5)
_cell_length_b 17.790(5)
_cell_length_c 18.180(5)
_cell_measurement_reflns_used 2009
_cell_measurement_temperature 100(2)
_cell_measurement_theta_max 60
_cell_measurement_theta_min 1
_cell_volume 3917(6)
_computing_cell_refinement 'xds (kabsch, 2010)'
_computing_data_collection mxcube
_computing_data_reduction 'xds (kabsch, 2010)'
_computing_structure_refinement 'SHELXL-2018/1 (Sheldrick, 2018)'
_computing_structure_solution 'SHELXL-2018/1 (Sheldrick, 2018)'
_diffrn_ambient_temperature 100(2)
_diffrn_measured_fraction_theta_full 0.876
_diffrn_measured_fraction_theta_max 0.705
_diffrn_measurement_device_type 'PILATUS dectris'
_diffrn_measurement_method 'data collection fi/scan'
_diffrn_radiation_type synchrotron
_diffrn_radiation_wavelength 0.70173
_diffrn_reflns_av_R_equivalents 0.1035
_diffrn_reflns_av_unetI/netI 0.1033
_diffrn_reflns_Laue_measured_fraction_full 0.876
_diffrn_reflns_Laue_measured_fraction_max 0.705
_diffrn_reflns_limit_h_max 20
_diffrn_reflns_limit_h_min -20
_diffrn_reflns_limit_k_max 23
_diffrn_reflns_limit_k_min -23
_diffrn_reflns_limit_l_max 22
_diffrn_reflns_limit_l_min -22
_diffrn_reflns_number 50250
_diffrn_reflns_point_group_measured_fraction_full 0.876
_diffrn_reflns_point_group_measured_fraction_max 0.705
_diffrn_reflns_theta_full 25.242
_diffrn_reflns_theta_max 28.838
_diffrn_reflns_theta_min 1.302
_diffrn_source synchrotron
_exptl_absorpt_coefficient_mu 0.278
_exptl_absorpt_correction_type none
_exptl_crystal_colour green
_exptl_crystal_density_diffrn 0.822
_exptl_crystal_description prism
_exptl_crystal_F_000 1196
_exptl_crystal_size_max 0.06
_exptl_crystal_size_mid 0.05
_exptl_crystal_size_min 0.05
_refine_diff_density_max 0.676
_refine_diff_density_min -1.289
_refine_diff_density_rms 0.078
_refine_ls_extinction_coef 0.017(3)
_refine_ls_extinction_expression Fc^*^=kFc[1+0.001xFc^2^\l^3^/sin(2\q)]^-1/4^
_refine_ls_extinction_method 'SHELXL-2018/1 (Sheldrick 2018)'
_refine_ls_goodness_of_fit_ref 1.243
_refine_ls_hydrogen_treatment constr
_refine_ls_matrix_type full
_refine_ls_number_parameters 641
_refine_ls_number_reflns 14451
_refine_ls_number_restraints 54
_refine_ls_restrained_S_all 1.244
_refine_ls_R_factor_all 0.2121
_refine_ls_R_factor_gt 0.1289
_refine_ls_shift/su_max 0.003
_refine_ls_shift/su_mean 0.000
_refine_ls_structure_factor_coef Fsqd
_refine_ls_weighting_details 'w=1/[\s^2^(Fo^2^)+(0.2000P)^2^] where P=(Fo^2^+2Fc^2^)/3'
_refine_ls_weighting_scheme calc
_refine_ls_wR_factor_gt 0.3729
_refine_ls_wR_factor_ref 0.4427
_reflns_Friedel_coverage 0.000
_reflns_number_gt 5408
_reflns_number_total 14451
_reflns_threshold_expression 'I > 2\s(I)'
_cod_data_source_file ja9b08584_si_003.cif
_cod_data_source_block 2CPT_rev
_cod_depositor_comments 'Adding full bibliography for 4129084--4129086.cif.'
_cod_original_cell_volume 3916.3(10)
_cod_database_code 4129085
_shelx_shelxl_version_number 2018/1
_shelx_space_group_comment
;
The symmetry employed for this shelxl refinement is uniquely defined
by the following loop, which should always be used as a source of
symmetry information in preference to the above space-group names.
They are only intended as comments.
;

loop_
_space_group_symop_operation_xyz
'x, y, z'
'-x, -y, -z'

loop_
_atom_site_label
_atom_site_type_symbol
_atom_site_fract_x
_atom_site_fract_y
_atom_site_fract_z
_atom_site_U_iso_or_equiv
_atom_site_adp_type
_atom_site_occupancy
_atom_site_site_symmetry_order
_atom_site_calc_flag
_atom_site_refinement_flags_posn
_atom_site_refinement_flags_adp
Ni1 Ni 0.34645(5) 0.11263(6) 0.09117(8) 0.1031(5) Uani 1 1 d . .
N4 N 0.4659(4) 0.1824(5) 0.1757(6) 0.105(2) Uani 1 1 d . .
N2 N 0.2265(4) 0.0467(4) 0.0054(5) 0.099(2) Uani 1 1 d . .
C101 C 0.8244(5) 0.4110(5) 0.0691(6) 0.101(3) Uani 1 1 d . .
C102 C 0.8097(4) 0.3173(5) 0.0312(6) 0.101(2) Uani 1 1 d . .
H102 H 0.848370 0.300779 -0.003178 0.121 Uiso 1 1 calc R U
N3 N 0.4113(3) 0.0738(4) 0.0099(5) 0.105(2) Uani 1 1 d . U
C103 C 0.0319(5) -0.4060(6) -0.3223(7) 0.121(3) Uani 1 1 d . .
C110 C 0.2643(5) -0.0566(5) -0.1136(7) 0.116(3) Uani 1 1 d . U
C104 C 0.2527(6) -0.1888(6) -0.4205(7) 0.120(3) Uani 1 1 d . .
C1 C 0.1105(5) -0.3063(5) -0.2998(6) 0.098(2) Uani 1 1 d . .
C3 C 0.1515(4) -0.2297(5) -0.2225(6) 0.103(3) Uani 1 1 d . .
H3 H 0.131442 -0.237092 -0.177786 0.124 Uiso 1 1 calc R U
C4 C 0.1094(5) -0.0481(5) -0.1322(6) 0.107(3) Uani 1 1 d . U
H4 H 0.075178 -0.096081 -0.188866 0.128 Uiso 1 1 calc R U
C5 C -0.0040(4) 0.2296(5) 0.0073(5) 0.095(2) Uani 1 1 d . .
H5 H -0.061381 0.205562 -0.034398 0.114 Uiso 1 1 calc R U
C6 C 0.9294(4) 0.5774(5) 0.0982(6) 0.101(2) Uani 1 1 d . .
H6 H 0.944763 0.600822 0.156794 0.121 Uiso 1 1 calc R U
C7 C 0.8786(4) 0.4773(5) 0.0400(7) 0.108(3) Uani 1 1 d . .
C8 C 0.2233(4) -0.1378(5) -0.2028(7) 0.106(3) Uani 1 1 d . U
C9 C 0.3638(9) 0.1216(9) 0.5318(10) 0.165(5) Uani 1 1 d . U
N1 N 0.2819(3) 0.1518(4) 0.1723(6) 0.111(2) Uani 1 1 d . U
C11 C 0.5867(5) 0.2610(5) 0.3087(6) 0.108(3) Uani 1 1 d . .
H11 H 0.614465 0.280403 0.364944 0.130 Uiso 1 1 calc R U
C12 C 0.6342(5) 0.2706(5) 0.2492(6) 0.107(3) Uani 1 1 d . .
H12 H 0.702453 0.305614 0.259730 0.129 Uiso 1 1 calc R U
C13 C 0.5622(4) 0.2187(5) 0.1705(7) 0.113(3) Uani 1 1 d . U
C14 C 0.0439(4) 0.3596(5) -0.0673(7) 0.108(3) Uani 1 1 d . .
H14 H 0.010129 0.294078 -0.106143 0.130 Uiso 1 1 calc R U
C15 C 0.2021(5) 0.1638(5) 0.1579(7) 0.106(2) Uani 1 1 d . U
C16 C -0.0618(5) -0.4354(6) -0.3859(8) 0.151(4) Uani 1 1 d . .
H16A H -0.112357 -0.498276 -0.400877 0.226 Uiso 1 1 calc R U
H16B H -0.085324 -0.390635 -0.360156 0.226 Uiso 1 1 calc R U
H16C H -0.046548 -0.435850 -0.436370 0.226 Uiso 1 1 calc R U
C17 C 0.2007(4) -0.0256(5) -0.0802(6) 0.099(3) Uani 1 1 d . .
C18 C 0.2162(5) -0.2052(5) -0.3517(6) 0.104(3) Uani 1 1 d . .
C19 C 0.0140(5) 0.1669(5) 0.0267(6) 0.103(3) Uani 1 1 d . .
H19 H -0.035787 0.103726 0.003128 0.123 Uiso 1 1 calc R U
C20 C 0.5183(6) 0.3585(6) 0.5345(7) 0.123(3) Uani 1 1 d . U
C22 C 0.6763(5) 0.2687(5) 0.0897(6) 0.106(3) Uani 1 1 d . .
C23 C 0.4274(5) 0.2370(5) 0.3950(6) 0.102(2) Uani 1 1 d . .
C24 C 0.7385(5) 0.2490(5) 0.0444(6) 0.108(3) Uani 1 1 d . .
H24 H 0.733163 0.188782 0.021837 0.130 Uiso 1 1 calc R U
C26 C 0.1786(5) 0.1982(5) 0.2385(6) 0.111(2) Uani 1 1 d . U
H26 H 0.126157 0.210826 0.246826 0.133 Uiso 1 1 calc R U
C27 C 0.0667(6) -0.4809(6) -0.3663(9) 0.168(5) Uani 1 1 d . .
H27A H 0.015723 -0.542893 -0.379710 0.252 Uiso 1 1 calc R U
H27B H 0.079152 -0.482753 -0.417990 0.252 Uiso 1 1 calc R U
H27C H 0.126532 -0.463247 -0.328418 0.252 Uiso 1 1 calc R U
C28 C 0.5278(5) 0.0695(6) -0.0546(7) 0.121(3) Uani 1 1 d . .
H28 H 0.589753 0.086886 -0.064164 0.145 Uiso 1 1 calc R U
C29 C 0.2392(8) -0.2806(8) -0.4990(8) 0.158(4) Uani 1 1 d . .
H29A H 0.263916 -0.265487 -0.540737 0.238 Uiso 1 1 calc R U
H29B H 0.275415 -0.305627 -0.481369 0.238 Uiso 1 1 calc R U
H29C H 0.169903 -0.327590 -0.523667 0.238 Uiso 1 1 calc R U
C30 C 0.2454(5) 0.2088(5) 0.2995(7) 0.113(2) Uani 1 1 d . U
H30 H 0.247826 0.228376 0.356439 0.135 Uiso 1 1 calc R U
C31 C 0.0643(4) 0.3264(5) 0.0507(5) 0.096(2) Uani 1 1 d . .
C32 C 0.8674(5) 0.4469(5) -0.0459(7) 0.101(2) Uani 1 1 d . .
H32 H 0.840978 0.381874 -0.084336 0.122 Uiso 1 1 calc R U
C33 C 0.1983(8) -0.1500(10) -0.4558(10) 0.182(6) Uani 1 1 d . .
H33A H 0.224136 -0.140651 -0.499593 0.272 Uiso 1 1 calc R U
H33B H 0.128467 -0.195204 -0.479348 0.272 Uiso 1 1 calc R U
H33C H 0.208615 -0.090133 -0.410303 0.272 Uiso 1 1 calc R U
C34 C 0.4792(5) 0.2115(5) 0.2602(7) 0.103(3) Uani 1 1 d . .
C35 C 0.3645(6) -0.1159(8) -0.3927(8) 0.154(4) Uani 1 1 d . .
H35A H 0.381816 -0.109525 -0.440269 0.231 Uiso 1 1 calc R U
H35B H 0.377770 -0.054864 -0.346913 0.231 Uiso 1 1 calc R U
H35C H 0.403358 -0.137927 -0.373571 0.231 Uiso 1 1 calc R U
C36 C 0.2552(5) -0.1287(6) -0.2693(7) 0.107(3) Uani 1 1 d . .
H36 H 0.304314 -0.069317 -0.258187 0.129 Uiso 1 1 calc R U
C37 C 0.1029(4) 0.1982(5) 0.0792(6) 0.098(2) Uani 1 1 d . .
C38 C 0.0849(5) 0.0172(6) -0.0789(6) 0.115(3) Uani 1 1 d . U
H38 H 0.032525 0.025052 -0.095627 0.137 Uiso 1 1 calc R U
C39 C 0.0660(4) 0.3911(5) 0.0190(6) 0.098(2) Uani 1 1 d . .
C40 C 0.4072(5) 0.2072(5) 0.3041(6) 0.106(3) Uani 1 1 d . .
C41 C 0.0044(8) -0.4083(7) -0.2438(7) 0.175(5) Uani 1 1 d . .
H41A H -0.045145 -0.472055 -0.260418 0.262 Uiso 1 1 calc R U
H41B H 0.062470 -0.388864 -0.202586 0.262 Uiso 1 1 calc R U
H41C H -0.021447 -0.365270 -0.219133 0.262 Uiso 1 1 calc R U
C42 C 0.3868(5) 0.1696(6) 0.4205(8) 0.120(3) Uani 1 1 d . .
H42 H 0.343141 0.105976 0.379394 0.144 Uiso 1 1 calc R U
C44 C 0.1462(5) -0.2933(5) -0.3684(7) 0.109(3) Uani 1 1 d . .
H44 H 0.121127 -0.345475 -0.423715 0.131 Uiso 1 1 calc R U
C45 C 0.3954(17) 0.0473(17) 0.4884(18) 0.373(18) Uani 1 1 d . .
H45A H 0.377739 0.022991 0.427930 0.559 Uiso 1 1 calc R U
H45B H 0.466104 0.075916 0.510514 0.559 Uiso 1 1 calc R U
H45C H 0.362510 -0.004229 0.499179 0.559 Uiso 1 1 calc R U
C46 C 0.8944(5) 0.5103(5) -0.0775(7) 0.115(3) Uani 1 1 d . .
H46 H 0.886298 0.487724 -0.135586 0.138 Uiso 1 1 calc R U
C47 C 0.4406(5) -0.0108(5) -0.1127(6) 0.102(2) Uani 1 1 d . U
H47 H 0.432016 -0.058713 -0.166466 0.122 Uiso 1 1 calc R U
C48 C 0.6987(5) 0.3620(5) 0.1328(7) 0.121(3) Uani 1 1 d . .
H48 H 0.664940 0.380489 0.171677 0.146 Uiso 1 1 calc R U
C49 C 0.7703(5) 0.4298(6) 0.1202(6) 0.114(3) Uani 1 1 d . .
H49 H 0.780945 0.492081 0.149524 0.137 Uiso 1 1 calc R U
C50 C 0.4106(6) 0.1958(7) 0.5063(8) 0.130(3) Uani 1 1 d . .
C52 C 0.4770(6) 0.2925(7) 0.5645(7) 0.128(3) Uani 1 1 d . .
H52 H 0.494514 0.314115 0.622691 0.153 Uiso 1 1 calc R U
C53 C 0.5104(5) 0.1210(6) 0.0203(7) 0.106(3) Uani 1 1 d . .
C54 C 0.3133(5) 0.1820(5) 0.2542(7) 0.111(3) Uani 1 1 d . U
C55 C 0.5990(8) 0.4635(8) 0.6091(8) 0.158(4) Uani 1 1 d . U
C56 C 0.3638(4) -0.0035(5) -0.0700(6) 0.099(2) Uani 1 1 d . U
C57 C 0.6802(8) 0.4659(9) 0.6598(10) 0.218(7) Uani 1 1 d . .
H57A H 0.707415 0.430838 0.621868 0.328 Uiso 1 1 calc R U
H57B H 0.731355 0.531119 0.697000 0.328 Uiso 1 1 calc R U
H57C H 0.654246 0.437423 0.693342 0.328 Uiso 1 1 calc R U
C58 C 0.1665(5) 0.2965(5) 0.1265(7) 0.118(3) Uani 1 1 d . .
H58 H 0.222805 0.321293 0.169672 0.142 Uiso 1 1 calc R U
C59 C 0.5844(5) 0.2005(5) 0.0931(7) 0.112(3) Uani 1 1 d . U
C60 C 0.1470(5) 0.3581(5) 0.1100(6) 0.114(3) Uani 1 1 d . .
H60 H 0.192490 0.423263 0.140848 0.137 Uiso 1 1 calc R U
C61 C 0.5485(11) 0.5164(10) 0.6607(12) 0.256(10) Uani 1 1 d . .
H61A H 0.497337 0.510866 0.622665 0.384 Uiso 1 1 calc R U
H61B H 0.519532 0.489013 0.694268 0.384 Uiso 1 1 calc R U
H61C H 0.596642 0.582709 0.697925 0.384 Uiso 1 1 calc R U
C62 C 0.4918(6) 0.3315(5) 0.4554(6) 0.118(3) Uani 1 1 d . U
H62 H 0.516531 0.376507 0.438258 0.142 Uiso 1 1 calc R U
C63 C 0.3920(19) 0.1580(15) 0.6251(13) 0.310(13) Uani 1 1 d . U
H63A H 0.358853 0.106067 0.635295 0.466 Uiso 1 1 calc R U
H63B H 0.462632 0.185925 0.646568 0.466 Uiso 1 1 calc R U
H63C H 0.372627 0.205599 0.653683 0.466 Uiso 1 1 calc R U
C64 C 0.1487(4) 0.1413(5) 0.0819(6) 0.097(2) Uani 1 1 d . .
C65 C 0.2477(8) 0.0612(10) 0.4859(11) 0.217(7) Uani 1 1 d . .
H65A H 0.235747 0.040406 0.426065 0.326 Uiso 1 1 calc R U
H65B H 0.219400 0.006460 0.492933 0.326 Uiso 1 1 calc R U
H65C H 0.217692 0.100283 0.510818 0.326 Uiso 1 1 calc R U
C67 C 0.6595(11) 0.5219(9) 0.5657(12) 0.250(9) Uani 1 1 d . U
H67A H 0.614404 0.525627 0.530306 0.375 Uiso 1 1 calc R U
H67B H 0.708897 0.585379 0.609448 0.375 Uiso 1 1 calc R U
H67C H 0.691355 0.489672 0.531295 0.375 Uiso 1 1 calc R U
C69 C 0.1528(5) 0.0739(5) 0.0091(7) 0.111(3) Uani 1 1 d . .

loop_
_atom_site_aniso_label
_atom_site_aniso_U_11
_atom_site_aniso_U_22
_atom_site_aniso_U_33
_atom_site_aniso_U_23
_atom_site_aniso_U_13
_atom_site_aniso_U_12
Ni1 0.0559(5) 0.0727(6) 0.1665(12) 0.0698(7) 0.0050(5) 0.0137(4)
N4 0.084(4) 0.097(4) 0.153(6) 0.086(5) 0.032(4) 0.035(3)
N2 0.062(3) 0.062(3) 0.164(6) 0.061(4) 0.019(3) 0.021(2)
C101 0.059(3) 0.080(4) 0.149(7) 0.071(5) 0.007(4) 0.012(3)
C102 0.058(3) 0.079(4) 0.148(7) 0.064(5) 0.007(4) 0.015(3)
N3 0.044(2) 0.101(4) 0.184(6) 0.095(4) 0.035(3) 0.022(2)
C103 0.067(4) 0.082(5) 0.183(9) 0.069(6) 0.011(5) 0.012(3)
C110 0.058(3) 0.084(4) 0.211(8) 0.092(5) 0.029(5) 0.023(3)
C104 0.085(4) 0.081(5) 0.174(9) 0.068(6) 0.017(5) 0.025(4)
C1 0.064(3) 0.074(4) 0.129(6) 0.052(5) 0.005(4) 0.012(3)
C3 0.057(3) 0.071(4) 0.165(8) 0.069(5) 0.010(4) 0.012(3)
C4 0.064(3) 0.066(4) 0.156(8) 0.052(5) -0.003(4) 0.014(3)
C5 0.060(3) 0.074(4) 0.149(7) 0.064(4) 0.015(4) 0.025(3)
C6 0.062(3) 0.074(4) 0.150(7) 0.063(5) 0.010(4) 0.016(3)
C7 0.055(3) 0.076(4) 0.181(9) 0.073(6) 0.005(4) 0.017(3)
C8 0.050(3) 0.075(4) 0.169(7) 0.071(5) 0.006(4) 0.006(3)
C9 0.143(8) 0.165(10) 0.235(13) 0.154(11) 0.047(9) 0.062(8)
N1 0.042(2) 0.093(4) 0.200(6) 0.092(5) 0.016(3) 0.017(2)
C11 0.069(4) 0.078(4) 0.140(7) 0.056(5) -0.013(4) 0.010(3)
C12 0.057(3) 0.076(4) 0.154(8) 0.054(5) 0.012(4) 0.011(3)
C13 0.045(3) 0.081(4) 0.200(9) 0.082(6) 0.011(4) 0.011(3)
C14 0.056(3) 0.073(4) 0.181(9) 0.070(5) 0.002(4) 0.018(3)
C15 0.062(3) 0.087(5) 0.167(6) 0.076(5) 0.018(4) 0.024(3)
C16 0.072(4) 0.108(6) 0.229(12) 0.095(8) -0.012(6) 0.006(4)
C17 0.054(3) 0.073(4) 0.157(8) 0.068(5) 0.006(4) 0.013(3)
C18 0.076(4) 0.069(4) 0.148(7) 0.062(5) 0.018(5) 0.014(3)
C19 0.068(3) 0.070(4) 0.153(7) 0.060(5) 0.008(4) 0.019(3)
C20 0.095(5) 0.092(6) 0.144(7) 0.049(6) 0.006(5) 0.031(4)
C22 0.059(3) 0.081(5) 0.149(7) 0.057(5) 0.014(4) 0.015(3)
C23 0.068(3) 0.074(4) 0.135(7) 0.058(5) -0.013(4) 0.012(3)
C24 0.059(3) 0.071(4) 0.166(8) 0.064(5) 0.009(4) 0.007(3)
C26 0.058(3) 0.087(5) 0.167(7) 0.066(5) 0.005(4) 0.022(3)
C27 0.092(5) 0.087(6) 0.297(16) 0.098(8) 0.020(7) 0.025(4)
C28 0.066(4) 0.093(6) 0.184(10) 0.082(7) 0.016(5) 0.015(4)
C29 0.146(8) 0.128(8) 0.188(11) 0.098(8) 0.056(8) 0.036(7)
C30 0.063(3) 0.104(5) 0.172(6) 0.097(5) 0.008(4) 0.016(3)
C31 0.068(3) 0.078(4) 0.134(6) 0.060(4) 0.004(4) 0.025(3)
C32 0.074(4) 0.079(4) 0.144(7) 0.069(5) 0.004(5) 0.023(3)
C33 0.133(8) 0.219(13) 0.256(15) 0.181(13) 0.030(9) 0.077(8)
C34 0.058(3) 0.082(4) 0.181(9) 0.085(6) 0.026(5) 0.025(3)
C35 0.087(5) 0.169(9) 0.216(11) 0.140(9) 0.033(6) 0.026(5)
C36 0.065(3) 0.096(5) 0.180(9) 0.095(7) 0.035(5) 0.028(4)
C37 0.062(3) 0.078(4) 0.156(7) 0.067(5) 0.022(4) 0.030(3)
C38 0.065(3) 0.087(5) 0.183(9) 0.082(6) 0.009(5) 0.019(3)
C39 0.066(3) 0.071(4) 0.138(7) 0.058(5) -0.009(4) 0.018(3)
C40 0.066(4) 0.073(4) 0.158(8) 0.067(5) -0.016(4) 0.013(3)
C41 0.142(8) 0.116(7) 0.179(10) 0.081(7) 0.052(8) -0.015(6)
C42 0.079(4) 0.094(5) 0.176(10) 0.081(6) 0.015(5) 0.023(4)
C44 0.066(3) 0.086(5) 0.162(8) 0.068(5) 0.017(4) 0.022(3)
C45 0.47(3) 0.48(3) 0.71(5) 0.54(4) 0.48(4) 0.38(3)
C46 0.071(4) 0.072(4) 0.176(8) 0.066(5) 0.005(5) 0.015(3)
C47 0.070(4) 0.079(4) 0.128(6) 0.051(5) 0.013(4) 0.017(3)
C48 0.073(4) 0.067(4) 0.186(9) 0.060(5) 0.009(5) 0.011(3)
C49 0.068(4) 0.088(5) 0.165(8) 0.077(5) 0.019(5) 0.009(4)
C50 0.093(5) 0.106(6) 0.169(10) 0.077(7) 0.012(6) 0.024(5)
C52 0.109(6) 0.114(7) 0.137(8) 0.063(6) -0.007(6) 0.042(5)
C53 0.057(3) 0.077(4) 0.153(8) 0.053(5) -0.002(4) 0.016(3)
C54 0.052(3) 0.082(4) 0.183(7) 0.077(5) 0.005(4) 0.015(3)
C55 0.105(6) 0.103(7) 0.178(11) 0.027(7) -0.013(7) 0.032(6)
C56 0.054(3) 0.087(4) 0.136(6) 0.075(4) -0.006(3) 0.004(3)
C57 0.113(7) 0.130(9) 0.255(16) 0.038(10) -0.036(9) 0.005(7)
C58 0.072(4) 0.081(5) 0.179(9) 0.070(6) -0.003(5) 0.020(3)
C59 0.062(3) 0.082(5) 0.173(8) 0.078(6) 0.006(5) 0.010(3)
C60 0.077(4) 0.082(5) 0.174(8) 0.074(5) 0.013(5) 0.025(3)
C61 0.174(12) 0.135(11) 0.34(2) 0.034(13) 0.008(14) 0.083(10)
C62 0.101(5) 0.073(5) 0.123(6) 0.041(5) -0.025(5) 0.011(4)
C63 0.42(3) 0.28(2) 0.283(16) 0.225(19) 0.09(2) 0.13(2)
C64 0.056(3) 0.072(4) 0.150(7) 0.065(5) 0.002(4) 0.015(3)
C65 0.125(8) 0.200(13) 0.314(19) 0.187(14) 0.037(10) 0.012(8)
C67 0.190(13) 0.123(10) 0.35(2) 0.120(13) 0.057(14) 0.010(9)
C69 0.065(4) 0.065(4) 0.165(8) 0.055(5) -0.013(4) 0.008(3)

loop_
_atom_type_symbol
_atom_type_description
_atom_type_scat_dispersion_real
_atom_type_scat_dispersion_imag
_atom_type_scat_source
C C 0.0033 0.0016 'International Tables Vol C Tables 4.2.6.8 and 6.1.1.4'
H H 0.0000 0.0000 'International Tables Vol C Tables 4.2.6.8 and 6.1.1.4'
N N 0.0061 0.0033 'International Tables Vol C Tables 4.2.6.8 and 6.1.1.4'
Ni Ni 0.3393 1.1124 'International Tables Vol C Tables 4.2.6.8 and 6.1.1.4'

loop_
_geom_angle_atom_site_label_1
_geom_angle_atom_site_label_2
_geom_angle_atom_site_label_3
_geom_angle
_geom_angle_site_symmetry_1
_geom_angle_site_symmetry_3
N4 Ni1 N2 177.5(2) . .
N4 Ni1 N1 91.1(3) . .
N2 Ni1 N1 88.7(3) . .
N4 Ni1 N3 88.8(3) . .
N2 Ni1 N3 91.3(3) . .
N1 Ni1 N3 179.8(2) . .
C34 N4 C13 103.2(7) . .
C34 N4 Ni1 126.9(5) . .
C13 N4 Ni1 129.9(8) . .
C69 N2 C17 105.9(7) . .
C69 N2 Ni1 125.2(6) . .
C17 N2 Ni1 127.6(5) . .
C49 C101 C102 115.6(7) . .
C49 C101 C7 120.6(8) . .
C102 C101 C7 122.5(9) . .
C24 C102 C101 121.0(8) . .
C56 N3 C53 110.3(8) . .
C56 N3 Ni1 124.0(4) . .
C53 N3 Ni1 125.7(7) . .
C1 C103 C41 111.8(8) . .
C1 C103 C16 108.2(7) . .
C41 C103 C16 108.0(8) . .
C1 C103 C27 111.4(7) . .
C41 C103 C27 109.6(9) . .
C16 C103 C27 107.6(9) . .
C17 C110 C56 119.5(9) . .
C17 C110 C8 116.6(7) . .
C56 C110 C8 123.1(8) . .
C18 C104 C33 112.5(9) . .
C18 C104 C35 114.7(8) . .
C33 C104 C35 104.9(7) . .
C18 C104 C29 113.5(7) . .
C33 C104 C29 105.8(10) . .
C35 C104 C29 104.5(9) . .
C3 C1 C44 116.5(6) . .
C3 C1 C103 125.4(8) . .
C44 C1 C103 118.1(8) . .
C1 C3 C8 124.8(9) . .
C38 C4 C17 104.1(8) . .
C31 C5 C19 119.8(6) . .
C14 C6 C7 119.7(9) 2_665 .
C32 C7 C6 117.4(7) . .
C32 C7 C101 121.7(7) . .
C6 C7 C101 119.9(10) . .
C36 C8 C3 116.9(9) . .
C36 C8 C110 122.7(6) . .
C3 C8 C110 120.3(8) . .
C63 C9 C50 115.3(13) . .
C63 C9 C45 108.4(14) . .
C50 C9 C45 106.9(11) . .
C63 C9 C65 114.6(15) . .
C50 C9 C65 109.1(10) . .
C45 C9 C65 101.3(15) . .
C54 N1 C15 109.4(9) . .
C54 N1 Ni1 125.0(5) . .
C15 N1 Ni1 125.1(8) . .
C12 C11 C34 102.7(8) . .
C11 C12 C13 108.1(7) . .
N4 C13 C12 113.3(10) . .
N4 C13 C59 123.0(8) . .
C12 C13 C59 123.6(7) . .
C39 C14 C6 122.1(7) . 2_665
C64 C15 N1 127.4(10) . .
C64 C15 C26 125.5(8) . .
N1 C15 C26 106.9(8) . .
C110 C17 N2 123.4(7) . .
C110 C17 C4 123.1(9) . .
N2 C17 C4 112.3(7) . .
C44 C18 C36 119.7(9) . .
C44 C18 C104 121.9(9) . .
C36 C18 C104 118.4(6) . .
C37 C19 C5 120.9(6) . .
C62 C20 C52 121.1(9) . .
C62 C20 C55 125.9(10) . .
C52 C20 C55 113.0(10) . .
C24 C22 C48 116.2(7) . .
C24 C22 C59 127.7(8) . .
C48 C22 C59 116.0(8) . .
C62 C23 C42 119.8(9) . .
C62 C23 C40 119.6(7) . .
C42 C23 C40 120.4(7) . .
C22 C24 C102 121.2(7) . .
C30 C26 C15 109.1(8) . .
C47 C28 C53 110.5(8) . .
C26 C30 C54 103.8(9) . .
C60 C31 C5 118.2(6) . .
C60 C31 C39 116.9(6) . .
C5 C31 C39 122.6(6) . .
C7 C32 C46 122.7(8) . .
N4 C34 C40 127.8(7) . .
N4 C34 C11 112.0(8) . .
C40 C34 C11 120.0(9) . .
C18 C36 C8 121.7(7) . .
C19 C37 C58 117.1(6) . .
C19 C37 C64 128.0(7) . .
C58 C37 C64 114.1(6) . .
C4 C38 C69 110.8(7) . .
C14 C39 C46 118.7(7) . 2_665
C14 C39 C31 120.9(7) . .
C46 C39 C31 119.7(8) 2_665 .
C34 C40 C54 113.5(9) . .
C34 C40 C23 124.1(6) . .
C54 C40 C23 122.0(8) . .
C50 C42 C23 121.2(9) . .
C18 C44 C1 120.4(9) . .
C32 C46 C39 118.4(9) . 2_665
C28 C47 C56 104.1(8) . .
C22 C48 C49 121.5(10) . .
C101 C49 C48 123.6(9) . .
C42 C50 C52 116.3(9) . .
C42 C50 C9 119.8(10) . .
C52 C50 C9 123.9(12) . .
C50 C52 C20 120.2(10) . .
N3 C53 C59 128.1(10) . .
N3 C53 C28 107.6(7) . .
C59 C53 C28 124.1(8) . .
N1 C54 C40 130.0(9) . .
N1 C54 C30 110.5(6) . .
C40 C54 C30 118.5(9) . .
C57 C55 C61 115.5(13) . .
C57 C55 C20 113.7(10) . .
C61 C55 C20 110.6(9) . .
C57 C55 C67 101.1(11) . .
C61 C55 C67 107.1(13) . .
C20 C55 C67 108.0(11) . .
N3 C56 C110 129.2(8) . .
N3 C56 C47 107.3(5) . .
C110 C56 C47 122.4(8) . .
C60 C58 C37 120.9(7) . .
C53 C59 C13 116.2(7) . .
C53 C59 C22 122.3(9) . .
C13 C59 C22 121.1(8) . .
C31 C60 C58 122.1(7) . .
C20 C62 C23 121.3(9) . .
C15 C64 C69 116.8(7) . .
C15 C64 C37 120.4(9) . .
C69 C64 C37 122.1(8) . .
C64 C69 N2 124.7(7) . .
C64 C69 C38 128.7(7) . .
N2 C69 C38 106.6(9) . .

loop_
_geom_bond_atom_site_label_1
_geom_bond_atom_site_label_2
_geom_bond_distance
_geom_bond_site_symmetry_2
Ni1 N4 1.845(7) .
Ni1 N2 1.870(6) .
Ni1 N1 1.876(8) .
Ni1 N3 1.880(7) .
N4 C34 1.361(11) .
N4 C13 1.385(9) .
N2 C69 1.403(10) .
N2 C17 1.411(11) .
C101 C49 1.316(12) .
C101 C102 1.406(10) .
C101 C7 1.468(11) .
C102 C24 1.389(9) .
N3 C56 1.355(10) .
N3 C53 1.360(8) .
C103 C1 1.523(9) .
C103 C41 1.527(14) .
C103 C16 1.531(11) .
C103 C27 1.555(14) .
C110 C17 1.366(11) .
C110 C56 1.372(9) .
C110 C8 1.481(13) .
C104 C18 1.497(12) .
C104 C33 1.545(13) .
C104 C35 1.547(10) .
C104 C29 1.550(15) .
C1 C3 1.321(11) .
C1 C44 1.463(12) .
C3 C8 1.406(8) .
C4 C38 1.365(12) .
C4 C17 1.443(9) .
C5 C31 1.385(9) .
C5 C19 1.425(9) .
C6 C14 1.392(10) 2_665
C6 C7 1.418(10) .
C7 C32 1.383(12) .
C8 C36 1.383(12) .
C9 C63 1.48(2) .
C9 C50 1.504(13) .
C9 C45 1.51(2) .
C9 C65 1.585(16) .
N1 C54 1.319(12) .
N1 C15 1.363(9) .
C11 C12 1.376(12) .
C11 C34 1.500(9) .
C12 C13 1.394(12) .
C13 C59 1.398(13) .
C14 C39 1.379(12) .
C15 C64 1.361(11) .
C15 C26 1.458(12) .
C18 C44 1.366(9) .
C18 C36 1.376(12) .
C19 C37 1.361(9) .
C20 C62 1.277(12) .
C20 C52 1.436(13) .
C20 C55 1.596(13) .
C22 C24 1.360(11) .
C22 C48 1.360(11) .
C22 C59 1.465(10) .
C23 C62 1.378(10) .
C23 C42 1.395(11) .
C23 C40 1.464(12) .
C26 C30 1.358(10) .
C28 C47 1.376(10) .
C28 C53 1.389(13) .
C30 C54 1.479(12) .
C31 C60 1.348(10) .
C31 C39 1.487(10) .
C32 C46 1.407(10) .
C34 C40 1.405(12) .
C37 C58 1.389(9) .
C37 C64 1.469(9) .
C38 C69 1.480(12) .
C39 C46 1.412(11) 2_665
C40 C54 1.440(10) .
C42 C50 1.394(13) .
C47 C56 1.477(11) .
C48 C49 1.379(10) .
C50 C52 1.399(13) .
C53 C59 1.381(11) .
C55 C57 1.483(17) .
C55 C61 1.517(18) .
C55 C67 1.607(19) .
C58 C60 1.388(10) .
C64 C69 1.373(12) .
